data_4320595
loop_
_publ_author_name
'A. Chandrasekaran'
'Roberta O. Day'
'Robert R. Holmes'

_publ_section_title
;
 Coordination of Carbonyl and Carboxyl Oxygen Atoms with Phosphorus in the
 Presence of Hydrogen Bonding. P-O Donor Action
;
_journal_name_full 'Inorganic Chemistry'
_journal_page_first 6229
_journal_page_last 6238
_journal_paper_doi 10.1021/ic010600e
_journal_volume 40
_journal_year 2001
_chemical_formula_sum 'C19 H15 O P'
_chemical_formula_weight 290.28
_chemical_name_systematic
;
  ?
;
_space_group_IT_number 2
_symmetry_cell_setting triclinic
_symmetry_space_group_name_Hall '-P 1'
_symmetry_space_group_name_H-M 'P -1'
_atom_sites_solution_hydrogens geom
_atom_sites_solution_primary direct
_atom_sites_solution_secondary difmap
_audit_creation_method SHELXL-97
_cell_angle_alpha 107.1977(11)
_cell_angle_beta 105.9256(13)
_cell_angle_gamma 107.9488(12)
_cell_formula_units_Z 2
_cell_length_a 8.5843(2)
_cell_length_b 10.1422(2)
_cell_length_c 10.6614(3)
_cell_measurement_temperature 293(2)
_cell_volume 772.33(4)
_computing_structure_refinement 'SHELXL-97 (Sheldrick, 1997)'
_computing_structure_solution 'SHELXS-97 (Sheldrick, 1990)'
_diffrn_ambient_temperature 293(2)
_diffrn_measured_fraction_theta_full 0.982
_diffrn_measured_fraction_theta_max 0.982
_diffrn_measurement_device_type 'Nonius KappaCCD area detector'
_diffrn_radiation_monochromator graphite
_diffrn_radiation_source 'fine-focus sealed tube'
_diffrn_radiation_type MoK\a
_diffrn_radiation_wavelength 0.71073
_diffrn_reflns_av_R_equivalents 0.0235
_diffrn_reflns_av_sigmaI/netI 0.0332
_diffrn_reflns_limit_h_max 10
_diffrn_reflns_limit_h_min -10
_diffrn_reflns_limit_k_max 12
_diffrn_reflns_limit_k_min -12
_diffrn_reflns_limit_l_max 12
_diffrn_reflns_limit_l_min -12
_diffrn_reflns_number 4885
_diffrn_reflns_theta_full 25.10
_diffrn_reflns_theta_max 25.10
_diffrn_reflns_theta_min 4.12
_exptl_absorpt_coefficient_mu 0.174
_exptl_absorpt_correction_T_max 0.9661
_exptl_absorpt_correction_T_min 0.8881
_exptl_crystal_colour yellow
_exptl_crystal_density_diffrn 1.248
_exptl_crystal_density_method 'not measured'
_exptl_crystal_F_000 304
_exptl_crystal_size_max 0.70
_exptl_crystal_size_mid 0.35
_exptl_crystal_size_min 0.20
_refine_diff_density_max 0.180
_refine_diff_density_min -0.186
_refine_diff_density_rms 0.033
_refine_ls_extinction_method none
_refine_ls_goodness_of_fit_ref 1.577
_refine_ls_hydrogen_treatment mixed
_refine_ls_matrix_type full
_refine_ls_number_parameters 190
_refine_ls_number_reflns 2694
_refine_ls_number_restraints 0
_refine_ls_restrained_S_all 1.577
_refine_ls_R_factor_all 0.0486
_refine_ls_R_factor_gt 0.0394
_refine_ls_shift/su_max 0.000
_refine_ls_shift/su_mean 0.000
_refine_ls_structure_factor_coef Fsqd
_refine_ls_weighting_details 'calc w=1/[\s^2^(Fo^2^)+(0.0500P)^2^+0.0000P] where P=(Fo^2^+2Fc^2^)/3'
_refine_ls_weighting_scheme calc
_refine_ls_wR_factor_gt 0.1150
_refine_ls_wR_factor_ref 0.1208
_reflns_number_gt 2296
_reflns_number_total 2694
_reflns_threshold_expression >2sigma(I)
_cod_data_source_file ic010600e_5.cif
_cod_data_source_block aco1a(4)
_cod_depositor_comments
;
The following automatic conversions were performed:

'_symmetry_cell_setting' value 'Triclinic' changed to 'triclinic'
according to the built-in table from CIF Core dictionary named
'cif_core.dic' version 2.4.1 from 2010-06-29.

Automatic conversion script
Id: cif_fix_values 1646 2011-03-28 12:23:43Z adriana 
;
_cod_original_cell_volume 772.33(3)
_cod_database_code 4320595

loop_
_symmetry_equiv_pos_as_xyz
'x, y, z'
'-x, -y, -z'

loop_
_atom_site_label
_atom_site_type_symbol
_atom_site_fract_x
_atom_site_fract_y
_atom_site_fract_z
_atom_site_U_iso_or_equiv
_atom_site_adp_type
_atom_site_occupancy
_atom_site_symmetry_multiplicity
_atom_site_calc_flag
_atom_site_refinement_flags
_atom_site_disorder_assembly
_atom_site_disorder_group
P P 0.48363(6) 0.85834(5) 0.14527(4) 0.05282(19) Uani 1 1 d . . .
O O 0.1837(3) 0.5913(2) -0.07078(18) 0.1024(6) Uani 1 1 d . . .
C1 C 0.2885(2) 0.8944(2) 0.15350(19) 0.0600(4) Uani 1 1 d . . .
C2 C 0.3069(3) 1.0305(2) 0.2504(2) 0.0768(6) Uani 1 1 d . . .
H2 H 0.4201 1.1032 0.3174 0.092 Uiso 1 1 calc R . .
C3 C 0.1581(4) 1.0597(4) 0.2488(3) 0.1036(9) Uani 1 1 d . . .
H3 H 0.1732 1.1519 0.3139 0.124 Uiso 1 1 calc R . .
C4 C -0.0098(4) 0.9539(5) 0.1523(4) 0.1188(12) Uani 1 1 d . . .
H4 H -0.1086 0.9739 0.1518 0.143 Uiso 1 1 calc R . .
C5 C -0.0316(3) 0.8189(4) 0.0566(3) 0.1090(10) Uani 1 1 d . . .
H5 H -0.1462 0.7469 -0.0083 0.131 Uiso 1 1 calc R . .
C6 C 0.1145(3) 0.7869(3) 0.0543(2) 0.0760(6) Uani 1 1 d . . .
C7 C 0.0776(3) 0.6403(3) -0.0538(3) 0.0977(8) Uani 1 1 d . . .
H7 H -0.0414 0.5784 -0.1161 0.117 Uiso 1 1 calc R . .
C8 C 0.4716(2) 0.71660(17) 0.22045(17) 0.0530(4) Uani 1 1 d . . .
C9 C 0.5498(3) 0.6187(2) 0.1812(2) 0.0671(5) Uani 1 1 d . . .
H9 H 0.6087 0.6294 0.1210 0.080 Uiso 1 1 calc R . .
C10 C 0.5415(3) 0.5063(2) 0.2298(2) 0.0858(7) Uani 1 1 d . . .
H10 H 0.5946 0.4418 0.2027 0.103 Uiso 1 1 calc R . .
C11 C 0.4537(3) 0.4899(2) 0.3191(2) 0.0878(7) Uani 1 1 d . . .
H11 H 0.4456 0.4127 0.3506 0.105 Uiso 1 1 calc R . .
C12 C 0.3787(3) 0.5872(2) 0.3612(2) 0.0788(6) Uani 1 1 d . . .
H12 H 0.3227 0.5779 0.4234 0.095 Uiso 1 1 calc R . .
C13 C 0.3863(3) 0.6989(2) 0.31144(19) 0.0640(5) Uani 1 1 d . . .
H13 H 0.3333 0.7634 0.3393 0.077 Uiso 1 1 calc R . .
C14 C 0.6703(2) 1.03069(18) 0.29313(17) 0.0528(4) Uani 1 1 d . . .
C15 C 0.7665(3) 1.0368(2) 0.42444(19) 0.0644(5) Uani 1 1 d . . .
H15 H 0.7281 0.9530 0.4458 0.077 Uiso 1 1 calc R . .
C16 C 0.9188(3) 1.1661(2) 0.5238(2) 0.0787(6) Uani 1 1 d . . .
H16 H 0.9821 1.1684 0.6112 0.094 Uiso 1 1 calc R . .
C17 C 0.9775(3) 1.2915(2) 0.4943(3) 0.0870(7) Uani 1 1 d . . .
H17 H 1.0806 1.3780 0.5609 0.104 Uiso 1 1 calc R . .
C18 C 0.8815(3) 1.2875(2) 0.3643(3) 0.0865(7) Uani 1 1 d . . .
H18 H 0.9189 1.3724 0.3443 0.104 Uiso 1 1 calc R . .
C19 C 0.7309(3) 1.1585(2) 0.2649(2) 0.0700(5) Uani 1 1 d . . .
H19 H 0.6685 1.1565 0.1774 0.084 Uiso 1 1 calc R . .

loop_
_atom_site_aniso_label
_atom_site_aniso_U_11
_atom_site_aniso_U_22
_atom_site_aniso_U_33
_atom_site_aniso_U_23
_atom_site_aniso_U_13
_atom_site_aniso_U_12
P 0.0511(3) 0.0560(3) 0.0467(3) 0.0186(2) 0.0179(2) 0.0210(2)
O 0.0918(13) 0.0827(11) 0.0820(11) 0.0185(9) 0.0089(10) 0.0133(10)
C1 0.0577(10) 0.0752(11) 0.0637(10) 0.0423(9) 0.0272(9) 0.0331(9)
C2 0.0830(14) 0.0851(14) 0.0959(15) 0.0498(12) 0.0525(13) 0.0507(12)
C3 0.123(2) 0.132(2) 0.147(2) 0.094(2) 0.096(2) 0.093(2)
C4 0.099(2) 0.192(3) 0.179(3) 0.141(3) 0.097(2) 0.103(3)
C5 0.0599(14) 0.174(3) 0.135(2) 0.113(2) 0.0430(16) 0.0495(18)
C6 0.0523(11) 0.1037(16) 0.0797(13) 0.0597(13) 0.0218(10) 0.0262(11)
C7 0.0636(15) 0.1031(19) 0.0767(15) 0.0381(14) -0.0010(12) -0.0002(13)
C8 0.0490(9) 0.0474(8) 0.0469(8) 0.0125(7) 0.0104(7) 0.0159(7)
C9 0.0638(11) 0.0619(11) 0.0596(11) 0.0145(9) 0.0134(9) 0.0276(9)
C10 0.0899(15) 0.0665(13) 0.0778(14) 0.0192(11) 0.0036(12) 0.0417(12)
C11 0.0960(16) 0.0614(12) 0.0739(14) 0.0332(11) -0.0011(12) 0.0203(11)
C12 0.0773(14) 0.0795(14) 0.0678(12) 0.0381(11) 0.0175(11) 0.0218(11)
C13 0.0649(11) 0.0652(11) 0.0588(10) 0.0276(9) 0.0212(9) 0.0253(9)
C14 0.0509(9) 0.0534(9) 0.0537(9) 0.0200(7) 0.0209(8) 0.0238(8)
C15 0.0621(11) 0.0620(10) 0.0568(10) 0.0213(8) 0.0151(9) 0.0224(9)
C16 0.0711(13) 0.0692(12) 0.0653(12) 0.0148(10) 0.0041(10) 0.0255(10)
C17 0.0710(13) 0.0579(12) 0.0901(16) 0.0109(11) 0.0090(12) 0.0156(10)
C18 0.0845(15) 0.0498(10) 0.0974(16) 0.0250(11) 0.0195(13) 0.0150(10)
C19 0.0743(12) 0.0590(11) 0.0673(11) 0.0257(9) 0.0190(10) 0.0255(10)

loop_
_atom_type_symbol
_atom_type_description
_atom_type_scat_dispersion_real
_atom_type_scat_dispersion_imag
_atom_type_scat_source
C C 0.0033 0.0016 'International Tables Vol C Tables 4.2.6.8 and 6.1.1.4'
H H 0.0000 0.0000 'International Tables Vol C Tables 4.2.6.8 and 6.1.1.4'
O O 0.0106 0.0060 'International Tables Vol C Tables 4.2.6.8 and 6.1.1.4'
P P 0.1023 0.0942 'International Tables Vol C Tables 4.2.6.8 and 6.1.1.4'

loop_
_geom_angle_atom_site_label_1
_geom_angle_atom_site_label_2
_geom_angle_atom_site_label_3
_geom_angle
_geom_angle_site_symmetry_1
_geom_angle_site_symmetry_3
_geom_angle_publ_flag
C1 P C8 101.84(8) . . ?
C1 P C14 102.22(8) . . ?
C8 P C14 102.04(7) . . ?
C8 P O 76.06(6) . . ?
C14 P O 176.23(7) . . ?
C1 P O 75.17(8) . . ?
C7 O P 94.26(15) . . ?
C2 C1 C6 117.72(18) . . ?
C2 C1 P 121.87(15) . . ?
C6 C1 P 120.30(15) . . ?
C1 C2 C3 121.0(2) . . ?
C4 C3 C2 120.5(3) . . ?
C5 C4 C3 119.6(2) . . ?
C4 C5 C6 121.3(3) . . ?
C5 C6 C1 119.8(2) . . ?
C5 C6 C7 117.2(2) . . ?
C1 C6 C7 123.0(2) . . ?
O C7 C6 127.1(2) . . ?
C13 C8 C9 118.07(17) . . ?
C13 C8 P 124.11(13) . . ?
C9 C8 P 117.80(14) . . ?
C10 C9 C8 121.2(2) . . ?
C9 C10 C11 119.7(2) . . ?
C12 C11 C10 120.0(2) . . ?
C11 C12 C13 120.1(2) . . ?
C12 C13 C8 120.99(18) . . ?
C15 C14 C19 118.19(17) . . ?
C15 C14 P 124.35(14) . . ?
C19 C14 P 117.05(14) . . ?
C16 C15 C14 120.71(19) . . ?
C17 C16 C15 120.5(2) . . ?
C16 C17 C18 119.4(2) . . ?
C19 C18 C17 120.2(2) . . ?
C18 C19 C14 121.0(2) . . ?

loop_
_geom_bond_atom_site_label_1
_geom_bond_atom_site_label_2
_geom_bond_distance
_geom_bond_site_symmetry_2
_geom_bond_publ_flag
P C1 1.8399(17) . ?
P C8 1.8317(18) . ?
P C14 1.8347(17) . ?
P O 2.8337(17) . ?
O C7 1.194(3) . ?
C1 C2 1.389(3) . ?
C1 C6 1.409(3) . ?
C2 C3 1.394(3) . ?
C3 C4 1.366(5) . ?
C4 C5 1.364(4) . ?
C5 C6 1.394(3) . ?
C6 C7 1.461(3) . ?
C8 C13 1.386(2) . ?
C8 C9 1.389(2) . ?
C9 C10 1.375(3) . ?
C10 C11 1.382(4) . ?
C11 C12 1.371(3) . ?
C12 C13 1.377(3) . ?
C14 C15 1.389(2) . ?
C14 C19 1.394(3) . ?
C15 C16 1.383(3) . ?
C16 C17 1.379(3) . ?
C17 C18 1.386(3) . ?
C18 C19 1.376(3) . ?

loop_
_cod_related_entry_id
_cod_related_entry_database
_cod_related_entry_code
1 ChemSpider 2035266
